data_7220895
loop_
_publ_author_name
'Pan, Fangfang'
'Beyeh, N. Kodiah'
'Rissanen, Kari'

_publ_section_title
;
 Dimeric Resorcinarene Salt Capsules with Very Tight Encapsulation of
 Anions and Guest Molecules
;
_journal_name_full 'RSC Adv.'
_journal_paper_doi 10.1039/C5RA11905G
_journal_year 2015
_chemical_formula_moiety 'C60 H88 N4 O8, 4(C F3 O3 S), 2(C4 H8 O2), 2(H2 O)'
_chemical_formula_sum 'C72 H108 F12 N4 O26 S4'
_chemical_formula_weight 1801.86
_chemical_name_systematic
;
 ?
;
_space_group_crystal_system triclinic
_space_group_IT_number 2
_space_group_name_Hall '-P 1'
_space_group_name_H-M_alt 'P -1'
_symmetry_space_group_name_Hall '-P 1'
_symmetry_space_group_name_H-M 'P -1'
_atom_sites_solution_hydrogens mixed
_audit_creation_date 2014-07-24
_audit_creation_method
;
Olex2 1.2
(compiled 2014.05.21 svn.r2940 for OlexSys, GUI svn.r4846)
;
_audit_update_record
;
2015-05-19 deposited with the CCDC.
2015-06-25 downloaded from the CCDC.
;
_cell_angle_alpha 69.135(7)
_cell_angle_beta 67.660(7)
_cell_angle_gamma 67.136(8)
_cell_formula_units_Z 2
_cell_length_a 16.3576(14)
_cell_length_b 17.0042(13)
_cell_length_c 18.5089(13)
_cell_measurement_reflns_used 7422
_cell_measurement_temperature 173(2)
_cell_measurement_theta_max 26.4660
_cell_measurement_theta_min 2.4200
_cell_volume 4254.4(6)
_computing_cell_refinement
;
CrysAlisPro, Agilent Technologies,
Version 1.171.37.31 (release 14-01-2014 CrysAlis171 .NET)
(compiled Jan 14 2014,18:38:05)
;
_computing_data_collection
;
CrysAlisPro, Agilent Technologies,
Version 1.171.37.31 (release 14-01-2014 CrysAlis171 .NET)
(compiled Jan 14 2014,18:38:05)
;
_computing_data_reduction
;
CrysAlisPro, Agilent Technologies,
Version 1.171.37.31 (release 14-01-2014 CrysAlis171 .NET)
(compiled Jan 14 2014,18:38:05)
;
_computing_molecular_graphics 'Olex2 (Dolomanov et al., 2009)'
_computing_publication_material 'Olex2 (Dolomanov et al., 2009)'
_computing_structure_refinement 'ShelXL (Sheldrick, 2008)'
_diffrn_ambient_temperature 173.15
_diffrn_detector 'CCD plate'
_diffrn_detector_area_resol_mean 8.0053
_diffrn_detector_type Eos
_diffrn_measured_fraction_theta_full 0.999
_diffrn_measured_fraction_theta_max 0.999
_diffrn_measurement_details
;
  1 omega  -50.00   51.00   1.0000   47.5000
omega____ theta____ kappa____ phi______ frames
    -      -19.5946   77.0000 -180.0000 101

  2 omega  -24.00   40.00   1.0000   47.5000
omega____ theta____ kappa____ phi______ frames
    -      -19.5946   77.0000  -60.0000 64

  3 omega  -49.00   48.00   1.0000   47.5000
omega____ theta____ kappa____ phi______ frames
    -      -19.5946   77.0000  -90.0000 97

  4 omega  -49.00   -7.00   1.0000   47.5000
omega____ theta____ kappa____ phi______ frames
    -      -19.5946   77.0000 -120.0000 42

  5 omega   -8.00   91.00   1.0000   47.5000
omega____ theta____ kappa____ phi______ frames
    -       20.6883   77.0000  150.0000 99

  6 omega   31.00   89.00   1.0000   47.5000
omega____ theta____ kappa____ phi______ frames
    -       20.6883   77.0000   60.0000 58

  7 omega   -9.00   79.00   1.0000   47.5000
omega____ theta____ kappa____ phi______ frames
    -       20.6883   77.0000   30.0000 88
;
_diffrn_measurement_device 'four-circle diffractometer'
_diffrn_measurement_device_type 'SuperNova, Single source at offset, Eos'
_diffrn_measurement_method '\w scans'
_diffrn_orient_matrix_UB_11 -0.0025621000
_diffrn_orient_matrix_UB_12 -0.0293332000
_diffrn_orient_matrix_UB_13 0.0387289000
_diffrn_orient_matrix_UB_21 -0.0415732000
_diffrn_orient_matrix_UB_22 -0.0044911000
_diffrn_orient_matrix_UB_23 0.0005328000
_diffrn_orient_matrix_UB_31 0.0258686000
_diffrn_orient_matrix_UB_32 -0.0360445000
_diffrn_orient_matrix_UB_33 -0.0180454000
_diffrn_radiation_monochromator mirror
_diffrn_radiation_probe x-ray
_diffrn_radiation_type MoK\a
_diffrn_radiation_wavelength 0.71073
_diffrn_reflns_av_R_equivalents 0.0501
_diffrn_reflns_av_unetI/netI 0.0752
_diffrn_reflns_laue_measured_fraction_full 0.999
_diffrn_reflns_laue_measured_fraction_max 0.999
_diffrn_reflns_limit_h_max 19
_diffrn_reflns_limit_h_min -14
_diffrn_reflns_limit_k_max 20
_diffrn_reflns_limit_k_min -16
_diffrn_reflns_limit_l_max 22
_diffrn_reflns_limit_l_min -22
_diffrn_reflns_number 39947
_diffrn_reflns_point_group_measured_fraction_full 0.999
_diffrn_reflns_point_group_measured_fraction_max 0.999
_diffrn_reflns_theta_full 25.242
_diffrn_reflns_theta_max 25.250
_diffrn_reflns_theta_min 2.026
_diffrn_source 'SuperNova (Mo) X-ray Source'
_exptl_absorpt_coefficient_mu 0.215
_exptl_absorpt_correction_T_max 0.996
_exptl_absorpt_correction_T_min 0.985
_exptl_absorpt_correction_type analytical
_exptl_absorpt_process_details
;
CrysAlisPro, Agilent Technologies,
Version 1.171.37.31 (release 14-01-2014 CrysAlis171 .NET)
(compiled Jan 14 2014,18:38:05)
Analytical numeric absorption correction using a multifaceted crystal
            model based on expressions derived by R.C. Clark & J.S. Reid.
(Clark, R. C. & Reid, J. S. (1995). Acta Cryst. A51, 887-897)
Empirical absorption correction using spherical harmonics,
 implemented in SCALE3 ABSPACK scaling algorithm.
;
_exptl_crystal_colour yellow
_exptl_crystal_colour_primary yellow
_exptl_crystal_density_diffrn 1.407
_exptl_crystal_description plate
_exptl_crystal_F_000 1896
_exptl_crystal_size_max 0.3728
_exptl_crystal_size_mid 0.2503
_exptl_crystal_size_min 0.0924
_refine_diff_density_max 0.554
_refine_diff_density_min -0.365
_refine_diff_density_rms 0.064
_refine_ls_extinction_method none
_refine_ls_goodness_of_fit_ref 1.022
_refine_ls_hydrogen_treatment constr
_refine_ls_matrix_type full
_refine_ls_number_parameters 1197
_refine_ls_number_reflns 15415
_refine_ls_number_restraints 60
_refine_ls_restrained_S_all 1.032
_refine_ls_R_factor_all 0.1169
_refine_ls_R_factor_gt 0.0670
_refine_ls_shift/su_max 0.000
_refine_ls_shift/su_mean 0.000
_refine_ls_structure_factor_coef Fsqd
_refine_ls_weighting_details 'w=1/[\s^2^(Fo^2^)+(0.0900P)^2^+2.2874P] where P=(Fo^2^+2Fc^2^)/3'
_refine_ls_weighting_scheme calc
_refine_ls_wR_factor_gt 0.1636
_refine_ls_wR_factor_ref 0.1988
_reflns_Friedel_coverage 0.000
_reflns_number_gt 9308
_reflns_number_total 15415
_reflns_threshold_expression 'I > 2\s(I)'
_cod_data_source_file c5ra11905g2.cif
_cod_data_source_block 2dioxane.2H2O_2@4.4OTf_2
_cod_original_cell_volume 4254.4(7)
_cod_database_code 7220895
_shelxl_version_number 2013-4
_chemical_oxdiff_formula 'C40 H18 N4 O4 S4'
_shelx_space_group_comment
;
The symmetry employed for this shelxl refinement is uniquely defined
by the following loop, which should always be used as a source of
symmetry information in preference to the above space-group names.
They are only intended as comments.
;
_reflns_odcompleteness_completeness 99.96
_reflns_odcompleteness_iscentric 1
_reflns_odcompleteness_theta 26.32
_olex2_refinement_description
;
1. Fixed Uiso
 At 1.2 times of:
  All C(H) groups, H4 of O4, All C(H,H) groups, All C(H,H,H,H) groups, All
  N(H,H) groups, All N(H,H,H,H) groups
 At 1.5 times of:
  All C(H,H,H) groups, H6 of O6, H7 of O7, H8 of O8, H1 of O1, H2 of O2, H3
  of O3, H5 of O5, All O(H,H) groups
2. Uiso/Uaniso restraints and constraints
Uanis(C71) \\sim Ueq, Uanis(C70) \\sim Ueq: with sigma of 0.02 and sigma for
terminal atoms of 0.04
Uanis(F11) \\sim Ueq, Uanis(C72) \\sim Ueq, Uanis(O19) \\sim Ueq, Uanis(F10)
\\sim Ueq, Uanis(O20) \\sim Ueq, Uanis(O20B) \\sim Ueq: with sigma of 0.01 and
sigma for terminal atoms of 0.02
Uanis(O16) \\sim Ueq, Uanis(O19B) \\sim Ueq: with sigma of 0.005 and sigma for
terminal atoms of 0.01
3. Others
 Sof(H3BC)=Sof(H3BD)=Sof(C38B)=Sof(H38B)=Sof(C39B)=Sof(H39C)=Sof(H39D)=
 Sof(C40B)=Sof(H40C)=Sof(H40D)=Sof(C41B)=Sof(H41C)=Sof(H41D)=Sof(C42B)=
 Sof(H42C)=Sof(H42D)=Sof(H43C)=Sof(H43D)=1-FVAR(1)
 Sof(H3AA)=Sof(H3AB)=Sof(C38)=Sof(H38)=Sof(C39)=Sof(H39A)=Sof(H39B)=Sof(C40)=
 Sof(H40A)=Sof(H40B)=Sof(C41)=Sof(H41A)=Sof(H41B)=Sof(C42)=Sof(H42A)=Sof(H42B)=
 Sof(H43A)=Sof(H43B)=FVAR(1)
 Sof(S4B)=Sof(F10B)=Sof(F11B)=Sof(F12B)=Sof(O18B)=Sof(O19B)=Sof(O20B)=
 Sof(C64B)=1-FVAR(2)
 Sof(S4)=Sof(F10)=Sof(F11)=Sof(F12)=Sof(O18)=Sof(O19)=Sof(O20)=Sof(C64)=FVAR(2)
4.a Riding coordinates:
 O22(H22C,H22D)
4.b Free rotating group:
 O21(H21A,H21B)
4.c Rotating group:
 O4(H4)
4.d Ternary CH refined with riding coordinates:
 C8(H8A), C14(H14), C28(H28), C29(H29), C38(H38), C38B(H38B), C44(H44),
 C53(H53), C59(H59)
4.e Secondary CH2 refined with riding coordinates:
 N1(H1A,H1B), N2(H2A,H2B), N3(H3AA,H3AB), N3(H3BC,H3BD), N4(H4A,H4B), C7(H7A,
 H7B), C9(H9A,H9B), C10(H10A,H10B), C11(H11A,H11B), C12(H12A,H12B), C13(H13A,
 H13B), C22(H22A,H22B), C23(H23A,H23B), C24(H24A,H24B), C25(H25A,H25B),
 C26(H26A,H26B), C27(H27A,H27B), C37(H37A,H37B), C39(H39A,H39B), C39B(H39C,
 H39D), C40(H40A,H40B), C40B(H40C,H40D), C41(H41A,H41B), C41B(H41C,H41D),
 C42(H42A,H42B), C42B(H42C,H42D), C43(H43A,H43B), C43(H43C,H43D), C52(H52A,
 H52B), C54(H54A,H54B), C55(H55A,H55B), C56(H56A,H56B), C57(H57A,H57B),
 C58(H58A,H58B), C69(H69A,H69B), C70(H70A,H70B), C71(H71A,H71B), C72(H72A,H72B),
  C65(H65A,H65B), C66(H66A,H66B), C67(H67A,H67B), C68(H68A,H68B)
4.f Aromatic/amide H refined with riding coordinates:
 C6(H6A), C21(H21), C36(H36), C51(H51)
4.g Idealised Me refined as rotating group:
 C15(H15A,H15B,H15C), C30(H30A,H30B,H30C), C45(H45A,H45B,H45C), C60(H60A,H60B,
 H60C)
4.h Idealised tetrahedral OH refined as rotating group:
 O1(H1), O2(H2), O3(H3), O5(H5), O6(H6), O7(H7), O8(H8)
;
_olex2_submission_special_instructions 'No special instructions were received'

loop_
_space_group_symop_operation_xyz
'x, y, z'
'-x, -y, -z'

loop_
_atom_site_label
_atom_site_type_symbol
_atom_site_fract_x
_atom_site_fract_y
_atom_site_fract_z
_atom_site_U_iso_or_equiv
_atom_site_adp_type
_atom_site_occupancy
_atom_site_site_symmetry_order
_atom_site_calc_flag
_atom_site_refinement_flags_posn
_atom_site_refinement_flags_adp
_atom_site_refinement_flags_occupancy
_atom_site_disorder_assembly
_atom_site_disorder_group
O1 O 0.14958(19) 0.78992(19) 1.03590(17) 0.0465(7) Uani 1 1 d . . . . .
H1 H 0.1015 0.8227 1.0221 0.070 Uiso 1 1 calc GR . . . .
O2 O 0.39977(17) 0.54109(19) 0.97303(16) 0.0458(7) Uani 1 1 d . . . . .
H2 H 0.4066 0.5017 1.0152 0.069 Uiso 1 1 calc GR . . . .
O3 O 0.48263(17) 0.4505(2) 0.85306(17) 0.0507(7) Uani 1 1 d . . . . .
H3 H 0.4584 0.4767 0.8904 0.076 Uiso 1 1 calc GR . . . .
O4 O 0.42509(18) 0.50873(17) 0.60419(15) 0.0430(7) Uani 1 1 d . . . . .
H4 H 0.4303 0.4624 0.5914 0.052 Uiso 1 1 d GR . . . .
O5 O 0.30399(17) 0.65973(17) 0.53586(14) 0.0409(7) Uani 1 1 d . . . . .
H5 H 0.3383 0.6152 0.5598 0.061 Uiso 1 1 calc GR . . . .
O6 O 0.04878(18) 0.90239(16) 0.60889(15) 0.0401(6) Uani 1 1 d . . . . .
H6 H 0.0322 0.9187 0.5668 0.060 Uiso 1 1 calc GR . . . .
O7 O -0.04653(18) 0.97978(16) 0.73325(14) 0.0399(6) Uani 1 1 d . . . . .
H7 H -0.0239 0.9570 0.6938 0.060 Uiso 1 1 calc GR . . . .
O8 O -0.00294(19) 0.90842(19) 0.99016(16) 0.0462(7) Uani 1 1 d . . . . .
H8 H -0.0546 0.9278 1.0214 0.069 Uiso 1 1 calc GR . . . .
N1 N 0.3878(2) 0.7469(2) 0.95916(18) 0.0363(7) Uani 1 1 d . . . . .
H1A H 0.3489 0.8086 0.9466 0.044 Uiso 1 1 calc R . . . .
H1B H 0.4064 0.7231 0.9117 0.044 Uiso 1 1 calc R . . . .
N2 N 0.58850(19) 0.5289(2) 0.64784(17) 0.0340(7) Uani 1 1 d . . . . .
H2A H 0.5985 0.5479 0.6877 0.041 Uiso 1 1 calc R . . . .
H2B H 0.5394 0.5771 0.6260 0.041 Uiso 1 1 calc R . . . .
N3 N 0.2384(2) 0.8152(2) 0.42286(17) 0.0377(8) Uani 1 1 d . . . . .
H3AA H 0.1891 0.7899 0.4321 0.045 Uiso 0.649(12) 1 calc R . P A 1
H3AB H 0.2976 0.7678 0.4147 0.045 Uiso 0.649(12) 1 calc R . P A 1
H3BC H 0.1790 0.8173 0.4188 0.045 Uiso 0.351(12) 1 calc R . P A 2
H3BD H 0.2805 0.7547 0.4238 0.045 Uiso 0.351(12) 1 calc R . P A 2
N4 N 0.0277(2) 1.0746(2) 0.78405(18) 0.0363(7) Uani 1 1 d . . . . .
H4A H 0.0224 1.0754 0.7323 0.044 Uiso 1 1 calc R . . . .
H4B H 0.0891 1.0343 0.7895 0.044 Uiso 1 1 calc R . . . .
C1 C 0.1185(2) 0.6785(3) 1.0043(2) 0.0343(9) Uani 1 1 d . . . . .
C2 C 0.1782(3) 0.7124(3) 1.0143(2) 0.0383(9) Uani 1 1 d . . . . .
C3 C 0.2716(3) 0.6648(3) 1.0061(2) 0.0379(9) Uani 1 1 d . . . . .
C4 C 0.3056(3) 0.5865(3) 0.9826(2) 0.0401(10) Uani 1 1 d . . . . .
C5 C 0.2495(2) 0.5517(3) 0.9693(2) 0.0353(9) Uani 1 1 d . . . . .
C6 C 0.1572(2) 0.5999(3) 0.9810(2) 0.0371(9) Uani 1 1 d . . . . .
H6A H 0.1176 0.5774 0.9724 0.045 Uiso 1 1 calc R . . . .
C7 C 0.3313(3) 0.6945(3) 1.0297(2) 0.0445(10) Uani 1 1 d . . . . .
H7A H 0.2914 0.7308 1.0690 0.053 Uiso 1 1 calc R . . . .
H7B H 0.3732 0.6422 1.0566 0.053 Uiso 1 1 calc R . . . .
C8 C 0.4735(2) 0.7462(3) 0.9726(2) 0.0382(9) Uani 1 1 d . . . . .
H8A H 0.5129 0.6837 0.9840 0.046 Uiso 1 1 calc R . . . .
C9 C 0.5277(3) 0.7968(3) 0.8968(3) 0.0504(11) Uani 1 1 d . . . . .
H9A H 0.4895 0.8586 0.8831 0.060 Uiso 1 1 calc R . . . .
H9B H 0.5439 0.7705 0.8515 0.060 Uiso 1 1 calc R . . . .
C10 C 0.6158(3) 0.7944(3) 0.9091(3) 0.0584(12) Uani 1 1 d . . . . .
H10A H 0.6565 0.7330 0.9179 0.070 Uiso 1 1 calc R . . . .
H10B H 0.6493 0.8301 0.8602 0.070 Uiso 1 1 calc R . . . .
C11 C 0.5935(3) 0.8300(3) 0.9808(3) 0.0656(14) Uani 1 1 d . . . . .
H11A H 0.5586 0.8932 0.9693 0.079 Uiso 1 1 calc R . . . .
H11B H 0.6519 0.8246 0.9893 0.079 Uiso 1 1 calc R . . . .
C12 C 0.5372(3) 0.7812(3) 1.0568(3) 0.0574(12) Uani 1 1 d . . . . .
H12A H 0.5202 0.8091 1.1012 0.069 Uiso 1 1 calc R . . . .
H12B H 0.5751 0.7196 1.0722 0.069 Uiso 1 1 calc R . . . .
C13 C 0.4493(3) 0.7819(3) 1.0449(3) 0.0491(11) Uani 1 1 d . . . . .
H13A H 0.4167 0.7453 1.0937 0.059 Uiso 1 1 calc R . . . .
H13B H 0.4075 0.8428 1.0364 0.059 Uiso 1 1 calc R . . . .
C14 C 0.2890(3) 0.4648(3) 0.9452(2) 0.0377(9) Uani 1 1 d . . . . .
H14 H 0.3431 0.4296 0.9674 0.045 Uiso 1 1 calc R . . . .
C15 C 0.2202(3) 0.4103(3) 0.9820(2) 0.0444(10) Uani 1 1 d . . . . .
H15A H 0.1661 0.4424 0.9613 0.067 Uiso 1 1 calc GR . . . .
H15B H 0.2006 0.4002 1.0408 0.067 Uiso 1 1 calc GR . . . .
H15C H 0.2500 0.3537 0.9674 0.067 Uiso 1 1 calc GR . . . .
C16 C 0.3256(2) 0.4782(2) 0.8538(2) 0.0350(9) Uani 1 1 d . . . . .
C17 C 0.4188(3) 0.4684(3) 0.8139(2) 0.0380(9) Uani 1 1 d . . . . .
C18 C 0.4532(2) 0.4728(2) 0.7316(2) 0.0376(9) Uani 1 1 d . . . . .
C19 C 0.3905(3) 0.4950(2) 0.6881(2) 0.0378(9) Uani 1 1 d . . . . .
C20 C 0.2965(2) 0.5085(2) 0.7251(2) 0.0333(8) Uani 1 1 d . . . . .
C21 C 0.2664(2) 0.4997(2) 0.8077(2) 0.0344(9) Uani 1 1 d . . . . .
H21 H 0.2022 0.5088 0.8340 0.041 Uiso 1 1 calc R . . . .
C22 C 0.5549(3) 0.4497(3) 0.6904(2) 0.0431(10) Uani 1 1 d . . . . .
H22A H 0.5887 0.4113 0.7309 0.052 Uiso 1 1 calc R . . . .
H22B H 0.5687 0.4161 0.6509 0.052 Uiso 1 1 calc R . . . .
C23 C 0.7521(3) 0.4377(3) 0.6076(2) 0.0478(10) Uani 1 1 d . . . . .
H23A H 0.7334 0.3835 0.6256 0.057 Uiso 1 1 calc R . . . .
H23B H 0.7625 0.4452 0.6537 0.057 Uiso 1 1 calc R . . . .
C24 C 0.8418(3) 0.4287(3) 0.5387(3) 0.0620(13) Uani 1 1 d . . . . .
H24A H 0.8919 0.3799 0.5586 0.074 Uiso 1 1 calc R . . . .
H24B H 0.8334 0.4141 0.4952 0.074 Uiso 1 1 calc R . . . .
C25 C 0.8695(3) 0.5130(4) 0.5049(3) 0.0697(15) Uani 1 1 d . . . . .
H25A H 0.8850 0.5238 0.5466 0.084 Uiso 1 1 calc R . . . .
H25B H 0.9253 0.5062 0.4584 0.084 Uiso 1 1 calc R . . . .
C26 C 0.7928(3) 0.5911(3) 0.4784(3) 0.0597(12) Uani 1 1 d . . . . .
H26A H 0.7825 0.5836 0.4321 0.072 Uiso 1 1 calc R . . . .
H26B H 0.8114 0.6454 0.4604 0.072 Uiso 1 1 calc R . . . .
C27 C 0.7034(3) 0.6003(3) 0.5464(2) 0.0449(10) Uani 1 1 d . . . . .
H27A H 0.7114 0.6154 0.5898 0.054 Uiso 1 1 calc R . . . .
H27B H 0.6534 0.6490 0.5260 0.054 Uiso 1 1 calc R . . . .
C28 C 0.6758(2) 0.5160(3) 0.5805(2) 0.0371(9) Uani 1 1 d . . . . .
H28 H 0.6629 0.5046 0.5370 0.045 Uiso 1 1 calc R . . . .
C29 C 0.2288(2) 0.5328(2) 0.6770(2) 0.0337(8) Uani 1 1 d . . . . .
H29 H 0.2661 0.5179 0.6241 0.040 Uiso 1 1 calc R . . . .
C30 C 0.1605(3) 0.4783(3) 0.7174(2) 0.0405(9) Uani 1 1 d . . . . .
H30A H 0.1946 0.4157 0.7231 0.061 Uiso 1 1 calc GR . . . .
H30B H 0.1190 0.4953 0.6842 0.061 Uiso 1 1 calc GR . . . .
H30C H 0.1242 0.4892 0.7708 0.061 Uiso 1 1 calc GR . . . .
C31 C 0.1812(2) 0.6315(2) 0.6589(2) 0.0314(8) Uani 1 1 d . . . . .
C32 C 0.2214(2) 0.6887(2) 0.5905(2) 0.0338(8) Uani 1 1 d . . . . .
C33 C 0.1774(2) 0.7785(2) 0.5719(2) 0.0311(8) Uani 1 1 d . . . . .
C34 C 0.0922(2) 0.8123(2) 0.6243(2) 0.0313(8) Uani 1 1 d . . . . .
C35 C 0.0511(2) 0.7587(2) 0.6942(2) 0.0295(8) Uani 1 1 d . . . . .
C36 C 0.0974(2) 0.6696(2) 0.7091(2) 0.0328(8) Uani 1 1 d . . . . .
H36 H 0.0701 0.6320 0.7567 0.039 Uiso 1 1 calc R . . . .
C37 C 0.2227(3) 0.8387(3) 0.4990(2) 0.0381(9) Uani 1 1 d . . . . .
H37A H 0.1829 0.9003 0.4967 0.046 Uiso 1 1 calc R . . . .
H37B H 0.2826 0.8345 0.5037 0.046 Uiso 1 1 calc R . . . .
C38 C 0.2415(7) 0.8853(7) 0.3452(6) 0.037(2) Uani 0.649(12) 1 d . . P A 1
H38 H 0.1777 0.9266 0.3485 0.044 Uiso 0.649(12) 1 calc R . P A 1
C38B C 0.2822(14) 0.8823(16) 0.3476(12) 0.048(5) Uani 0.351(12) 1 d . . P A 2
H38B H 0.3486 0.8714 0.3423 0.057 Uiso 0.351(12) 1 calc R . P A 2
C39 C 0.3037(6) 0.9370(5) 0.3334(4) 0.048(2) Uani 0.649(12) 1 d . . P A 1
H39A H 0.3659 0.8965 0.3358 0.058 Uiso 0.649(12) 1 calc R . P A 1
H39B H 0.2789 0.9676 0.3773 0.058 Uiso 0.649(12) 1 calc R . P A 1
C39B C 0.2294(9) 0.9744(8) 0.3454(7) 0.047(4) Uani 0.351(12) 1 d . . P A 2
H39C H 0.2295 0.9906 0.3917 0.057 Uiso 0.351(12) 1 calc R . P A 2
H39D H 0.1646 0.9839 0.3486 0.057 Uiso 0.351(12) 1 calc R . P A 2
C40 C 0.3108(11) 1.0043(10) 0.2523(11) 0.070(4) Uani 0.649(12) 1 d . . P A 1
H40A H 0.2501 1.0495 0.2532 0.084 Uiso 0.649(12) 1 calc R . P A 1
H40B H 0.3563 1.0342 0.2435 0.084 Uiso 0.649(12) 1 calc R . P A 1
C40B C 0.2760(17) 1.0330(19) 0.263(2) 0.059(7) Uani 0.351(12) 1 d . . P A 2
H40C H 0.2408 1.0959 0.2599 0.070 Uiso 0.351(12) 1 calc R . P A 2
H40D H 0.3400 1.0252 0.2615 0.070 Uiso 0.351(12) 1 calc R . P A 2
C41 C 0.3399(10) 0.9625(10) 0.1832(6) 0.072(4) Uani 0.649(12) 1 d . . P A 1
H41A H 0.3417 1.0086 0.1321 0.087 Uiso 0.649(12) 1 calc R . P A 1
H41B H 0.4027 0.9207 0.1794 0.087 Uiso 0.649(12) 1 calc R . P A 1
C41B C 0.2775(15) 1.0064(14) 0.1938(8) 0.070(6) Uani 0.351(12) 1 d . . P A 2
H41C H 0.2132 1.0198 0.1931 0.084 Uiso 0.351(12) 1 calc R . P A 2
H41D H 0.3092 1.0413 0.1429 0.084 Uiso 0.351(12) 1 calc R . P A 2
C42 C 0.2733(8) 0.9149(8) 0.1958(5) 0.064(3) Uani 0.649(12) 1 d . . P A 1
H42A H 0.2943 0.8850 0.1520 0.077 Uiso 0.649(12) 1 calc R . P A 1
H42B H 0.2111 0.9568 0.1961 0.077 Uiso 0.649(12) 1 calc R . P A 1
C42B C 0.3242(19) 0.9130(17) 0.1979(11) 0.069(6) Uani 0.351(12) 1 d . . P A 2
H42C H 0.3878 0.8993 0.2005 0.082 Uiso 0.351(12) 1 calc R . P A 2
H42D H 0.3290 0.9004 0.1480 0.082 Uiso 0.351(12) 1 calc R . P A 2
C43 C 0.2705(3) 0.8476(3) 0.2767(2) 0.0618(13) Uani 1 1 d . . . . .
H43A H 0.2276 0.8147 0.2861 0.074 Uiso 0.649(12) 1 calc R . P A 1
H43B H 0.3328 0.8050 0.2741 0.074 Uiso 0.649(12) 1 calc R . P A 1
H43C H 0.3030 0.7844 0.2792 0.074 Uiso 0.351(12) 1 calc R . P A 2
H43D H 0.2051 0.8608 0.2793 0.074 Uiso 0.351(12) 1 calc R . P A 2
C44 C -0.0415(2) 0.7980(3) 0.7501(2) 0.0339(8) Uani 1 1 d . . . . .
H44 H -0.0745 0.8521 0.7159 0.041 Uiso 1 1 calc R . . . .
C45 C -0.1034(3) 0.7374(3) 0.7888(2) 0.0441(10) Uani 1 1 d . . . . .
H45A H -0.0731 0.6827 0.8224 0.066 Uiso 1 1 calc GR . . . .
H45B H -0.1141 0.7238 0.7466 0.066 Uiso 1 1 calc GR . . . .
H45C H -0.1626 0.7668 0.8223 0.066 Uiso 1 1 calc GR . . . .
C46 C -0.0289(2) 0.8277(2) 0.8128(2) 0.0319(8) Uani 1 1 d . . . . .
C47 C -0.0347(2) 0.9149(2) 0.8024(2) 0.0344(9) Uani 1 1 d . . . . .
C48 C -0.0309(2) 0.9439(2) 0.8627(2) 0.0356(9) Uani 1 1 d . . . . .
C49 C -0.0154(3) 0.8818(3) 0.9327(2) 0.0372(9) Uani 1 1 d . . . . .
C50 C -0.0057(2) 0.7941(3) 0.9449(2) 0.0345(9) Uani 1 1 d . . . . .
C51 C -0.0129(2) 0.7688(3) 0.8839(2) 0.0332(8) Uani 1 1 d . . . . .
H51 H -0.0065 0.7087 0.8915 0.040 Uiso 1 1 calc R . . . .
C52 C -0.0463(3) 1.0397(3) 0.8520(2) 0.0423(10) Uani 1 1 d . . . . .
H52A H -0.0482 1.0487 0.9027 0.051 Uiso 1 1 calc R . . . .
H52B H -0.1070 1.0737 0.8414 0.051 Uiso 1 1 calc R . . . .
C53 C 0.0221(2) 1.1660(2) 0.7820(2) 0.0346(9) Uani 1 1 d . . . . .
H53 H 0.0172 1.1664 0.8374 0.042 Uiso 1 1 calc R . . . .
C54 C 0.1097(3) 1.1877(3) 0.7259(2) 0.0410(10) Uani 1 1 d . . . . .
H54A H 0.1174 1.1861 0.6707 0.049 Uiso 1 1 calc R . . . .
H54B H 0.1636 1.1435 0.7437 0.049 Uiso 1 1 calc R . . . .
C55 C 0.1051(3) 1.2790(3) 0.7258(3) 0.0485(11) Uani 1 1 d . . . . .
H55A H 0.1617 1.2938 0.6875 0.058 Uiso 1 1 calc R . . . .
H55B H 0.1023 1.2789 0.7802 0.058 Uiso 1 1 calc R . . . .
C56 C 0.0206(3) 1.3484(3) 0.7019(3) 0.0520(11) Uani 1 1 d . . . . .
H56A H 0.0175 1.4064 0.7050 0.062 Uiso 1 1 calc R . . . .
H56B H 0.0262 1.3525 0.6456 0.062 Uiso 1 1 calc R . . . .
C57 C -0.0673(3) 1.3250(3) 0.7572(3) 0.0477(11) Uani 1 1 d . . . . .
H57A H -0.1208 1.3689 0.7385 0.057 Uiso 1 1 calc R . . . .
H57B H -0.0764 1.3278 0.8124 0.057 Uiso 1 1 calc R . . . .
C58 C -0.0637(3) 1.2336(3) 0.7593(2) 0.0412(10) Uani 1 1 d . . . . .
H58A H -0.0624 1.2324 0.7057 0.049 Uiso 1 1 calc R . . . .
H58B H -0.1197 1.2187 0.7991 0.049 Uiso 1 1 calc R . . . .
C59 C 0.0154(2) 0.7260(3) 1.0200(2) 0.0372(9) Uani 1 1 d . . . . .
H59 H -0.0004 0.7595 1.0607 0.045 Uiso 1 1 calc R . . . .
C60 C -0.0442(3) 0.6628(3) 1.0582(2) 0.0449(10) Uani 1 1 d . . . . .
H60A H -0.1096 0.6964 1.0734 0.067 Uiso 1 1 calc GR . . . .
H60B H -0.0271 0.6208 1.1062 0.067 Uiso 1 1 calc GR . . . .
H60C H -0.0340 0.6307 1.0193 0.067 Uiso 1 1 calc GR . . . .
S4 S 0.2401(3) 0.9833(3) 0.9314(3) 0.0465(9) Uani 0.618(9) 1 d . . P B 1
S4B S 0.2579(5) 1.0050(5) 0.8979(5) 0.0527(16) Uani 0.382(9) 1 d . . P B 2
F10 F 0.2895(5) 1.1168(6) 0.8247(5) 0.132(4) Uani 0.618(9) 1 d . U P B 1
F10B F 0.2812(9) 1.1530(7) 0.8815(9) 0.101(4) Uani 0.382(9) 1 d . . P B 2
F11 F 0.2284(6) 1.1344(6) 0.9455(9) 0.129(4) Uani 0.618(9) 1 d . U P B 1
F11B F 0.2394(7) 1.0847(9) 1.0008(6) 0.084(4) Uani 0.382(9) 1 d . . P B 2
F12 F 0.3657(13) 1.0557(12) 0.9073(10) 0.095(4) Uani 0.618(9) 1 d . . P B 1
F12B F 0.3758(17) 1.0393(18) 0.9338(15) 0.081(6) Uani 0.382(9) 1 d . . P B 2
O18 O 0.1536(10) 1.0225(8) 0.9103(8) 0.050(3) Uani 0.618(9) 1 d . . P B 1
O18B O 0.1647(17) 1.0539(13) 0.8962(14) 0.058(5) Uani 0.382(9) 1 d . . P B 2
O19 O 0.2297(4) 0.9532(5) 1.0166(4) 0.076(2) Uani 0.618(9) 1 d . U P B 1
O19B O 0.2643(7) 0.9251(7) 0.9666(8) 0.068(4) Uani 0.382(9) 1 d . U P B 2
O20 O 0.3084(3) 0.9263(4) 0.8846(4) 0.064(2) Uani 0.618(9) 1 d . U P B 1
O20B O 0.3231(6) 0.9934(10) 0.8235(7) 0.093(5) Uani 0.382(9) 1 d . U P B 2
C64 C 0.2823(14) 1.0760(17) 0.9003(13) 0.080(7) Uani 0.618(9) 1 d . . P B 1
C64B C 0.2893(15) 1.077(2) 0.9263(16) 0.051(6) Uani 0.382(9) 1 d . . P B 2
O25 O 0.5090(3) 0.8523(3) 0.6844(2) 0.0855(11) Uani 1 1 d . . . . .
O26 O 0.6027(3) 0.9532(3) 0.5443(3) 0.1125(15) Uani 1 1 d . . . . .
C69 C 0.5148(5) 0.9342(5) 0.6823(5) 0.109(2) Uani 1 1 d . . . . .
H69A H 0.4578 0.9630 0.7194 0.131 Uiso 1 1 calc R . . . .
H69B H 0.5675 0.9232 0.7021 0.131 Uiso 1 1 calc R . . . .
C70 C 0.5262(7) 0.9913(5) 0.6058(5) 0.133(3) Uani 1 1 d . U . . .
H70A H 0.5358 1.0442 0.6082 0.159 Uiso 1 1 calc R . . . .
H70B H 0.4686 1.0106 0.5901 0.159 Uiso 1 1 calc R . . . .
C71 C 0.5964(6) 0.8712(5) 0.5490(4) 0.130(3) Uani 1 1 d . U . . .
H71A H 0.6536 0.8416 0.5125 0.156 Uiso 1 1 calc R . . . .
H71B H 0.5441 0.8818 0.5288 0.156 Uiso 1 1 calc R . . . .
C72 C 0.5840(6) 0.8135(5) 0.6262(4) 0.129(3) Uani 1 1 d . U . . .
H72A H 0.5739 0.7609 0.6237 0.155 Uiso 1 1 calc R . . . .
H72B H 0.6410 0.7938 0.6428 0.155 Uiso 1 1 calc R . . . .
O23 O 0.3079(2) 0.8035(2) 0.6832(2) 0.0707(10) Uani 1 1 d . . . . .
O24 O 0.1894(2) 0.9390(2) 0.75906(17) 0.0603(9) Uani 1 1 d . . . . .
C65 C 0.2394(3) 0.7864(3) 0.7559(3) 0.0631(13) Uani 1 1 d . . . . .
H65A H 0.2614 0.7255 0.7872 0.076 Uiso 1 1 calc R . . . .
H65B H 0.1829 0.7920 0.7441 0.076 Uiso 1 1 calc R . . . .
C66 C 0.2175(3) 0.8498(3) 0.8040(3) 0.0628(14) Uani 1 1 d . . . . .
H66A H 0.1674 0.8389 0.8539 0.075 Uiso 1 1 calc R . . . .
H66B H 0.2728 0.8404 0.8197 0.075 Uiso 1 1 calc R . . . .
C67 C 0.2600(3) 0.9551(3) 0.6870(3) 0.0534(11) Uani 1 1 d . . . . .
H67A H 0.3166 0.9469 0.7001 0.064 Uiso 1 1 calc R . . . .
H67B H 0.2401 1.0166 0.6559 0.064 Uiso 1 1 calc R . . . .
C68 C 0.2805(3) 0.8925(3) 0.6372(3) 0.0647(13) Uani 1 1 d . . . . .
H68A H 0.2248 0.9026 0.6220 0.078 Uiso 1 1 calc R . . . .
H68B H 0.3306 0.9031 0.5872 0.078 Uiso 1 1 calc R . . . .
S1 S 0.66522(7) 0.55071(7) 0.80971(6) 0.0411(3) Uani 1 1 d . . . . .
F1 F 0.7410(2) 0.6756(2) 0.7650(2) 0.0929(10) Uani 1 1 d . . . . .
F2 F 0.8182(2) 0.5509(3) 0.82314(19) 0.0984(11) Uani 1 1 d . . . . .
F3 F 0.81853(19) 0.5729(2) 0.70226(17) 0.0824(9) Uani 1 1 d . . . . .
O9 O 0.61748(18) 0.60210(18) 0.74909(15) 0.0464(7) Uani 1 1 d . . . . .
O10 O 0.7016(2) 0.45856(19) 0.81418(17) 0.0549(8) Uani 1 1 d . . . . .
O11 O 0.6159(2) 0.5761(2) 0.88541(16) 0.0538(8) Uani 1 1 d . . . . .
O22 O 0.43489(19) 0.7114(2) 0.80892(17) 0.0615(9) Uani 1 1 d . . . . .
H22C H 0.4829 0.6664 0.8001 0.092 Uiso 1 1 d R . . . .
H22D H 0.4445 0.7589 0.7752 0.092 Uiso 1 1 d R . . . .
C61 C 0.7660(3) 0.5893(4) 0.7735(3) 0.0600(13) Uani 1 1 d . . . . .
S3 S 0.02037(9) 1.13774(8) 0.54955(7) 0.0531(3) Uani 1 1 d . . . . .
F7 F 0.1657(3) 1.1690(3) 0.4377(2) 0.1538(19) Uani 1 1 d . . . . .
F8 F 0.0403(3) 1.2624(2) 0.41815(18) 0.1069(12) Uani 1 1 d . . . . .
F9 F 0.0924(3) 1.2646(2) 0.50514(19) 0.0991(11) Uani 1 1 d . . . . .
O15 O 0.0708(2) 1.0961(2) 0.60813(17) 0.0580(8) Uani 1 1 d . . . . .
O16 O 0.0212(3) 1.0806(2) 0.5079(2) 0.0911(13) Uani 1 1 d . U . . .
O17 O -0.0695(2) 1.1969(3) 0.5758(2) 0.0765(10) Uani 1 1 d . . . . .
C63 C 0.0830(4) 1.2110(4) 0.4742(3) 0.0676(14) Uani 1 1 d . . . . .
S2 S 0.50463(7) 0.71958(7) 0.39833(6) 0.0447(3) Uani 1 1 d . . . . .
F4 F 0.6482(2) 0.7773(2) 0.3348(2) 0.1058(12) Uani 1 1 d . . . . .
F5 F 0.6310(2) 0.7174(2) 0.26047(19) 0.1010(12) Uani 1 1 d . . . . .
F6 F 0.54369(19) 0.84618(19) 0.27393(17) 0.0816(9) Uani 1 1 d . . . . .
O12 O 0.4650(2) 0.78126(18) 0.44774(17) 0.0546(8) Uani 1 1 d . . . . .
O13 O 0.5623(2) 0.63500(19) 0.43191(17) 0.0571(8) Uani 1 1 d . . . . .
O14 O 0.44209(19) 0.71483(19) 0.36433(17) 0.0522(7) Uani 1 1 d . . . . .
C62 C 0.5862(3) 0.7677(3) 0.3121(3) 0.0663(14) Uani 1 1 d . . . . .
O21 O 0.4585(3) 0.6859(2) 0.60995(19) 0.0750(11) Uani 1 1 d . . . . .
H21A H 0.4618 0.7080 0.5602 0.112 Uiso 1 1 d G . . . .
H21B H 0.4141 0.7199 0.6375 0.112 Uiso 1 1 d G . . . .

loop_
_atom_site_aniso_label
_atom_site_aniso_U_11
_atom_site_aniso_U_22
_atom_site_aniso_U_33
_atom_site_aniso_U_23
_atom_site_aniso_U_13
_atom_site_aniso_U_12
O1 0.0562(18) 0.0536(19) 0.0440(16) -0.0190(14) -0.0148(14) -0.0234(14)
O2 0.0405(15) 0.061(2) 0.0395(16) -0.0058(14) -0.0176(12) -0.0185(13)
O3 0.0407(16) 0.070(2) 0.0462(18) -0.0136(15) -0.0179(13) -0.0153(14)
O4 0.0486(16) 0.0387(16) 0.0350(15) -0.0104(12) -0.0048(12) -0.0116(13)
O5 0.0431(15) 0.0398(17) 0.0276(13) -0.0070(11) -0.0035(11) -0.0069(12)
O6 0.0551(16) 0.0313(15) 0.0292(14) -0.0076(11) -0.0141(12) -0.0054(12)
O7 0.0520(16) 0.0385(16) 0.0298(14) -0.0110(12) -0.0113(12) -0.0114(12)
O8 0.0575(17) 0.0580(19) 0.0362(16) -0.0261(14) -0.0102(13) -0.0199(15)
N1 0.0402(17) 0.044(2) 0.0310(17) -0.0084(14) -0.0130(14) -0.0164(14)
N2 0.0325(16) 0.0420(19) 0.0299(16) -0.0131(14) -0.0076(13) -0.0105(14)
N3 0.0435(18) 0.0408(19) 0.0257(16) -0.0071(14) -0.0094(13) -0.0105(14)
N4 0.0423(18) 0.0371(19) 0.0323(17) -0.0122(14) -0.0106(14) -0.0109(14)
C1 0.043(2) 0.042(2) 0.0212(18) -0.0062(16) -0.0067(15) -0.0203(18)
C2 0.052(2) 0.046(3) 0.0243(19) -0.0072(17) -0.0118(17) -0.0227(19)
C3 0.044(2) 0.049(3) 0.030(2) -0.0062(18) -0.0112(17) -0.0253(19)
C4 0.043(2) 0.056(3) 0.026(2) 0.0002(18) -0.0154(17) -0.023(2)
C5 0.042(2) 0.045(2) 0.0223(18) -0.0024(16) -0.0111(16) -0.0205(18)
C6 0.040(2) 0.050(3) 0.0267(19) -0.0024(17) -0.0111(16) -0.0240(19)
C7 0.049(2) 0.067(3) 0.029(2) -0.0112(19) -0.0097(17) -0.030(2)
C8 0.038(2) 0.043(2) 0.039(2) -0.0095(18) -0.0140(17) -0.0136(17)
C9 0.051(2) 0.058(3) 0.049(3) -0.002(2) -0.020(2) -0.026(2)
C10 0.049(3) 0.067(3) 0.063(3) -0.004(2) -0.018(2) -0.029(2)
C11 0.058(3) 0.065(3) 0.091(4) -0.018(3) -0.031(3) -0.027(3)
C12 0.056(3) 0.069(3) 0.067(3) -0.029(3) -0.028(2) -0.017(2)
C13 0.048(2) 0.058(3) 0.052(3) -0.022(2) -0.018(2) -0.013(2)
C14 0.039(2) 0.043(2) 0.034(2) -0.0065(18) -0.0158(17) -0.0130(18)
C15 0.052(2) 0.048(3) 0.034(2) -0.0014(18) -0.0130(18) -0.022(2)
C16 0.039(2) 0.033(2) 0.032(2) -0.0038(16) -0.0125(16) -0.0107(16)
C17 0.038(2) 0.039(2) 0.037(2) -0.0086(17) -0.0152(17) -0.0082(17)
C18 0.038(2) 0.035(2) 0.038(2) -0.0072(17) -0.0100(17) -0.0114(17)
C19 0.043(2) 0.034(2) 0.032(2) -0.0074(17) -0.0069(17) -0.0117(17)
C20 0.042(2) 0.028(2) 0.030(2) -0.0070(16) -0.0111(16) -0.0105(16)
C21 0.036(2) 0.035(2) 0.033(2) -0.0065(16) -0.0103(16) -0.0119(16)
C22 0.039(2) 0.042(2) 0.043(2) -0.0094(19) -0.0071(18) -0.0124(18)
C23 0.042(2) 0.057(3) 0.040(2) -0.016(2) -0.0064(18) -0.012(2)
C24 0.042(3) 0.073(4) 0.055(3) -0.023(3) -0.007(2) -0.001(2)
C25 0.046(3) 0.102(4) 0.052(3) -0.021(3) 0.006(2) -0.029(3)
C26 0.062(3) 0.076(3) 0.042(3) -0.018(2) 0.001(2) -0.034(3)
C27 0.047(2) 0.056(3) 0.035(2) -0.0135(19) -0.0077(18) -0.019(2)
C28 0.039(2) 0.046(2) 0.0269(19) -0.0119(17) -0.0046(16) -0.0140(18)
C29 0.041(2) 0.036(2) 0.0255(19) -0.0077(16) -0.0107(16) -0.0115(17)
C30 0.051(2) 0.040(2) 0.038(2) -0.0115(18) -0.0139(18) -0.0185(19)
C31 0.039(2) 0.036(2) 0.0249(18) -0.0105(16) -0.0130(15) -0.0098(16)
C32 0.039(2) 0.040(2) 0.0234(18) -0.0104(16) -0.0079(15) -0.0111(17)
C33 0.041(2) 0.030(2) 0.0250(18) -0.0066(15) -0.0104(15) -0.0124(16)
C34 0.041(2) 0.032(2) 0.0262(19) -0.0088(16) -0.0163(16) -0.0081(16)
C35 0.0366(19) 0.036(2) 0.0237(18) -0.0112(16) -0.0104(15) -0.0134(16)
C36 0.044(2) 0.037(2) 0.0235(18) -0.0061(16) -0.0117(16) -0.0178(17)
C37 0.052(2) 0.037(2) 0.0260(19) -0.0085(17) -0.0106(17) -0.0142(18)
C38 0.044(5) 0.039(5) 0.021(3) 0.002(3) -0.007(4) -0.017(4)
C38B 0.053(12) 0.069(12) 0.028(7) -0.003(7) -0.003(9) -0.041(12)
C39 0.052(6) 0.045(5) 0.041(4) 0.002(3) -0.016(3) -0.016(4)
C39B 0.039(9) 0.049(9) 0.040(7) 0.006(6) -0.008(5) -0.017(6)
C40 0.086(12) 0.055(9) 0.058(9) 0.016(6) -0.032(9) -0.024(7)
C40B 0.053(14) 0.055(16) 0.045(11) 0.021(12) -0.011(10) -0.026(10)
C41 0.071(8) 0.091(10) 0.034(5) 0.002(5) -0.003(5) -0.029(7)
C41B 0.069(12) 0.105(16) 0.027(7) 0.004(8) -0.007(8) -0.039(11)
C42 0.058(6) 0.093(8) 0.029(4) -0.015(4) -0.010(4) -0.010(6)
C42B 0.077(16) 0.104(19) 0.021(9) -0.014(10) -0.009(10) -0.028(16)
C43 0.072(3) 0.072(3) 0.027(2) -0.011(2) -0.012(2) -0.008(2)
C44 0.035(2) 0.041(2) 0.0296(19) -0.0129(17) -0.0105(16) -0.0099(16)
C45 0.041(2) 0.059(3) 0.043(2) -0.020(2) -0.0095(18) -0.0204(19)
C46 0.0309(19) 0.039(2) 0.0265(19) -0.0155(16) -0.0015(15) -0.0108(16)
C47 0.039(2) 0.039(2) 0.0243(19) -0.0076(16) -0.0043(15) -0.0151(17)
C48 0.040(2) 0.039(2) 0.032(2) -0.0164(17) -0.0070(16) -0.0120(17)
C49 0.043(2) 0.048(3) 0.028(2) -0.0157(18) -0.0067(16) -0.0188(18)
C50 0.036(2) 0.042(2) 0.0274(19) -0.0096(17) -0.0059(15) -0.0154(17)
C51 0.036(2) 0.042(2) 0.0289(19) -0.0163(17) -0.0045(15) -0.0152(17)
C52 0.047(2) 0.044(3) 0.036(2) -0.0150(19) -0.0028(18) -0.0180(19)
C53 0.045(2) 0.032(2) 0.031(2) -0.0095(16) -0.0136(16) -0.0100(17)
C54 0.043(2) 0.045(3) 0.037(2) -0.0123(18) -0.0149(18) -0.0095(18)
C55 0.054(3) 0.053(3) 0.044(2) -0.012(2) -0.012(2) -0.023(2)
C56 0.063(3) 0.041(3) 0.046(3) -0.009(2) -0.010(2) -0.016(2)
C57 0.052(3) 0.039(3) 0.047(2) -0.0080(19) -0.015(2) -0.0091(19)
C58 0.038(2) 0.049(3) 0.037(2) -0.0131(19) -0.0125(17) -0.0091(18)
C59 0.044(2) 0.051(3) 0.0228(19) -0.0114(17) -0.0068(16) -0.0206(18)
C60 0.045(2) 0.056(3) 0.034(2) -0.0103(19) -0.0035(17) -0.023(2)
S4 0.0496(16) 0.048(2) 0.044(2) -0.0138(17) -0.0129(15) -0.0151(13)
S4B 0.045(3) 0.053(4) 0.063(4) -0.025(3) -0.020(3) -0.002(2)
F10 0.129(5) 0.139(7) 0.115(6) 0.056(6) -0.054(5) -0.085(5)
F10B 0.140(10) 0.054(7) 0.095(9) 0.003(6) -0.017(7) -0.050(6)
F11 0.105(6) 0.087(6) 0.205(11) -0.080(7) -0.001(7) -0.041(5)
F11B 0.081(6) 0.121(10) 0.072(6) -0.067(6) 0.017(5) -0.051(7)
F12 0.092(7) 0.112(7) 0.110(10) -0.022(6) -0.036(7) -0.056(6)
F12B 0.051(7) 0.112(13) 0.106(15) -0.069(13) -0.019(8) -0.016(7)
O18 0.041(4) 0.061(8) 0.054(6) -0.033(6) -0.010(4) -0.008(4)
O18B 0.062(9) 0.062(13) 0.052(8) -0.013(8) -0.034(7) -0.004(8)
O19 0.070(4) 0.097(5) 0.046(4) -0.007(3) -0.008(3) -0.028(3)
O19B 0.064(6) 0.039(5) 0.087(8) 0.014(5) -0.038(6) -0.009(4)
O20 0.049(3) 0.065(4) 0.076(5) -0.039(4) -0.017(3) 0.004(3)
O20B 0.052(5) 0.156(12) 0.081(8) -0.083(9) -0.003(5) -0.009(6)
C64 0.086(10) 0.070(9) 0.107(16) -0.041(11) -0.034(9) -0.024(6)
C64B 0.022(9) 0.076(13) 0.063(14) -0.048(12) 0.022(8) -0.027(8)
O25 0.089(3) 0.081(3) 0.081(3) -0.024(2) -0.008(2) -0.031(2)
O26 0.126(4) 0.093(4) 0.099(3) -0.006(3) -0.010(3) -0.048(3)
C69 0.120(6) 0.103(6) 0.125(6) -0.048(5) -0.020(5) -0.050(5)
C70 0.210(9) 0.079(5) 0.096(5) -0.016(4) -0.034(6) -0.044(5)
C71 0.191(8) 0.102(6) 0.077(5) -0.022(4) -0.003(5) -0.055(5)
C72 0.139(6) 0.090(5) 0.109(5) -0.029(4) 0.017(4) -0.029(4)
O23 0.068(2) 0.059(2) 0.076(2) -0.0387(19) 0.0007(18) -0.0093(17)
O24 0.0558(19) 0.063(2) 0.0451(18) -0.0195(15) -0.0139(15) 0.0052(15)
C65 0.049(3) 0.070(3) 0.070(3) -0.021(3) -0.012(2) -0.018(2)
C66 0.052(3) 0.071(3) 0.046(3) -0.013(2) -0.012(2) -0.002(2)
C67 0.052(3) 0.058(3) 0.053(3) -0.022(2) -0.011(2) -0.015(2)
C68 0.069(3) 0.070(4) 0.052(3) -0.029(3) -0.004(2) -0.016(3)
S1 0.0463(6) 0.0491(7) 0.0306(5) -0.0111(4) -0.0121(4) -0.0142(5)
F1 0.106(2) 0.091(3) 0.112(3) -0.032(2) -0.029(2) -0.056(2)
F2 0.079(2) 0.163(3) 0.079(2) -0.021(2) -0.0415(18) -0.051(2)
F3 0.0674(18) 0.132(3) 0.0568(18) -0.0332(18) 0.0060(14) -0.0524(18)
O9 0.0553(17) 0.0566(18) 0.0345(15) -0.0139(13) -0.0209(13) -0.0130(14)
O10 0.0588(18) 0.051(2) 0.0496(18) -0.0161(14) -0.0110(14) -0.0119(15)
O11 0.0637(19) 0.064(2) 0.0295(15) -0.0164(14) -0.0109(13) -0.0123(15)
O22 0.0530(18) 0.078(2) 0.0465(18) -0.0194(16) -0.0178(14) -0.0047(16)
C61 0.065(3) 0.075(4) 0.053(3) -0.019(3) -0.018(2) -0.029(3)
S3 0.0785(8) 0.0560(7) 0.0404(6) -0.0014(5) -0.0335(6) -0.0287(6)
F7 0.102(3) 0.206(5) 0.091(3) -0.039(3) 0.036(2) -0.040(3)
F8 0.170(3) 0.123(3) 0.0577(19) 0.0300(19) -0.064(2) -0.089(3)
F9 0.154(3) 0.109(3) 0.080(2) 0.0117(19) -0.057(2) -0.093(2)
O15 0.074(2) 0.070(2) 0.0420(17) -0.0055(15) -0.0334(15) -0.0242(16)
O16 0.176(4) 0.051(2) 0.086(3) 0.0013(18) -0.097(3) -0.031(2)
O17 0.0475(19) 0.107(3) 0.074(2) -0.022(2) -0.0197(17) -0.0196(19)
C63 0.079(4) 0.089(4) 0.041(3) -0.010(3) -0.017(3) -0.035(3)
S2 0.0487(6) 0.0423(6) 0.0395(6) -0.0097(5) -0.0139(5) -0.0082(5)
F4 0.063(2) 0.114(3) 0.134(3) -0.003(2) -0.030(2) -0.0420(19)
F5 0.093(2) 0.087(2) 0.070(2) -0.0265(18) 0.0245(17) -0.0135(18)
F6 0.0681(18) 0.0641(19) 0.0720(19) 0.0133(15) -0.0084(15) -0.0163(15)
O12 0.0669(19) 0.0439(18) 0.0516(18) -0.0190(14) -0.0155(15) -0.0092(14)
O13 0.074(2) 0.0427(18) 0.0529(18) -0.0080(14) -0.0323(16) -0.0049(15)
O14 0.0534(17) 0.0580(19) 0.0483(17) -0.0137(14) -0.0207(14) -0.0127(14)
C62 0.045(3) 0.059(3) 0.072(3) -0.009(3) -0.010(2) -0.005(2)
O21 0.085(3) 0.064(2) 0.0463(19) -0.0194(17) -0.0199(18) 0.0161(18)

loop_
_atom_type_symbol
_atom_type_description
_atom_type_scat_dispersion_real
_atom_type_scat_dispersion_imag
_atom_type_scat_source
C C 0.0033 0.0016 'International Tables Vol C Tables 4.2.6.8 and 6.1.1.4'
H H 0.0000 0.0000 'International Tables Vol C Tables 4.2.6.8 and 6.1.1.4'
F F 0.0171 0.0103 'International Tables Vol C Tables 4.2.6.8 and 6.1.1.4'
N N 0.0061 0.0033 'International Tables Vol C Tables 4.2.6.8 and 6.1.1.4'
O O 0.0106 0.0060 'International Tables Vol C Tables 4.2.6.8 and 6.1.1.4'
S S 0.1246 0.1234 'International Tables Vol C Tables 4.2.6.8 and 6.1.1.4'

loop_
_exptl_crystal_face_index_h
_exptl_crystal_face_index_k
_exptl_crystal_face_index_l
_exptl_crystal_face_perp_dist
_exptl_oxdiff_crystal_face_indexfrac_h
_exptl_oxdiff_crystal_face_indexfrac_k
_exptl_oxdiff_crystal_face_indexfrac_l
_exptl_oxdiff_crystal_face_x
_exptl_oxdiff_crystal_face_y
_exptl_oxdiff_crystal_face_z
-8 -15 -25 0.1385 -7.9891 -15.0174 -24.9795 -0.5065 0.3863 0.7854
6 -18 -10 0.1691 6.0051 -18.0001 -9.9815 0.1260 -0.1741 0.9843
12 21 -1 0.0887 11.9884 20.9925 -1.0166 -0.6859 -0.5932 -0.4282
14 12 -10 0.0758 13.9918 11.9886 -10.0060 -0.7750 -0.6409 0.1104
19 16 0 0.0413 18.9875 15.9968 -0.0125 -0.5184 -0.8612 -0.0852
-12 -17 -24 0.1171 -11.9871 -17.0164 -23.9784 -0.3988 0.5620 0.7360
22 15 7 0.0476 21.9860 15.0040 6.9861 -0.2259 -0.9777 -0.0981
-16 -22 -13 0.0758 -15.9851 -22.0052 -12.9781 0.1838 0.7565 0.6139
-14 -23 -10 0.0859 -13.9858 -23.0018 -9.9782 0.3241 0.6794 0.6474
3 -18 -14 0.1774 3.0066 -18.0042 -13.9803 -0.0210 -0.0516 0.9790
-19 -18 -4 0.0302 -18.9864 -17.9995 -3.9845 0.4223 0.8680 0.2295
-14 -16 7 0.0742 -13.9901 -15.9896 7.0103 0.7764 0.6572 0.0879
20 17 3 0.0531 19.9865 16.9992 2.9857 -0.4342 -0.9057 -0.1496
-21 -16 -8 0.0447 -20.9859 -16.0042 -7.9849 0.2140 0.9401 0.1781
-15 2 -20 0.1462 -14.9930 1.9786 -19.9955 -0.7940 0.6038 -0.0983
15 -4 18 0.0868 14.9939 -3.9795 17.9979 0.7754 -0.5959 0.2065
-6 18 8 0.1245 -6.0049 17.9984 7.9822 -0.2034 0.1731 -0.9481

loop_
_geom_angle_atom_site_label_1
_geom_angle_atom_site_label_2
_geom_angle_atom_site_label_3
_geom_angle
C7 N1 C8 113.9(3)
C22 N2 C28 115.1(3)
C37 N3 C38 119.5(5)
C37 N3 C38B 109.7(8)
C52 N4 C53 113.1(3)
C2 C1 C59 120.8(3)
C6 C1 C2 117.3(3)
C6 C1 C59 121.9(3)
O1 C2 C1 123.4(3)
O1 C2 C3 116.1(3)
C3 C2 C1 120.4(4)
C2 C3 C7 119.9(4)
C4 C3 C2 119.1(3)
C4 C3 C7 120.8(4)
C3 C4 O2 118.0(3)
C3 C4 C5 122.4(4)
C5 C4 O2 119.6(4)
C4 C5 C14 120.9(3)
C6 C5 C4 116.2(4)
C6 C5 C14 122.9(3)
C5 C6 C1 124.5(4)
N1 C7 C3 112.8(3)
N1 C8 C9 109.6(3)
N1 C8 C13 111.2(3)
C9 C8 C13 112.1(3)
C8 C9 C10 110.0(3)
C11 C10 C9 110.9(4)
C10 C11 C12 111.9(4)
C11 C12 C13 111.3(4)
C8 C13 C12 110.2(3)
C5 C14 C15 112.6(3)
C5 C14 C16 111.6(3)
C16 C14 C15 111.5(3)
C17 C16 C14 121.6(3)
C21 C16 C14 120.7(3)
C21 C16 C17 117.6(3)
O3 C17 C16 122.5(3)
O3 C17 C18 116.1(3)
C16 C17 C18 121.3(3)
C17 C18 C19 118.4(3)
C17 C18 C22 121.7(3)
C19 C18 C22 119.8(3)
C18 C19 O4 117.5(3)
C20 C19 O4 120.5(3)
C20 C19 C18 121.9(3)
C19 C20 C21 117.3(3)
C19 C20 C29 121.4(3)
C21 C20 C29 121.3(3)
C20 C21 C16 123.2(3)
N2 C22 C18 112.6(3)
C28 C23 C24 110.6(3)
C25 C24 C23 111.4(4)
C26 C25 C24 111.6(4)
C25 C26 C27 111.3(4)
C28 C27 C26 111.3(3)
N2 C28 C23 111.7(3)
N2 C28 C27 108.7(3)
C23 C28 C27 112.0(3)
C20 C29 C30 112.1(3)
C31 C29 C20 111.0(3)
C31 C29 C30 112.8(3)
C32 C31 C29 120.9(3)
C36 C31 C29 122.3(3)
C36 C31 C32 116.8(3)
O5 C32 C31 122.8(3)
O5 C32 C33 115.7(3)
C33 C32 C31 121.5(3)
C32 C33 C34 118.7(3)
C32 C33 C37 120.5(3)
C34 C33 C37 120.7(3)
O6 C34 C33 119.7(3)
C35 C34 O6 118.3(3)
C35 C34 C33 121.9(3)
C34 C35 C44 120.4(3)
C36 C35 C34 117.0(3)
C36 C35 C44 122.6(3)
C35 C36 C31 124.1(3)
N3 C37 C33 111.3(3)
C39 C38 N3 110.7(7)
C43 C38 N3 111.3(7)
C43 C38 C39 110.7(8)
N3 C38B C43 95.7(11)
C39B C38B N3 113.8(14)
C39B C38B C43 111.4(14)
C38 C39 C40 110.3(10)
C38B C39B C40B 108.1(14)
C41 C40 C39 112.2(12)
C41B C40B C39B 110(2)
C42 C41 C40 110.4(11)
C42B C41B C40B 112.4(17)
C41 C42 C43 107.1(9)
C41B C42B C43 113.3(17)
C38 C43 C42 114.4(7)
C42B C43 C38B 95.3(11)
C35 C44 C45 113.0(3)
C46 C44 C35 111.7(3)
C46 C44 C45 111.8(3)
C47 C46 C44 122.1(3)
C51 C46 C44 121.0(3)
C51 C46 C47 116.9(3)
O7 C47 C46 123.1(3)
O7 C47 C48 114.7(3)
C46 C47 C48 122.2(3)
C47 C48 C52 120.3(3)
C49 C48 C47 118.0(3)
C49 C48 C52 121.6(3)
C48 C49 O8 118.5(3)
C50 C49 O8 119.2(3)
C50 C49 C48 122.2(3)
C49 C50 C51 117.6(3)
C49 C50 C59 121.9(3)
C51 C50 C59 120.5(3)
C46 C51 C50 122.9(4)
C48 C52 N4 112.9(3)
N4 C53 C54 109.8(3)
N4 C53 C58 111.1(3)
C54 C53 C58 112.2(3)
C53 C54 C55 109.7(3)
C54 C55 C56 111.1(3)
C57 C56 C55 110.6(3)
C56 C57 C58 111.9(3)
C57 C58 C53 110.0(3)
C1 C59 C60 112.9(3)
C50 C59 C1 110.8(3)
C50 C59 C60 113.8(3)
O18 S4 C64 102.0(9)
O19 S4 O18 114.3(6)
O19 S4 C64 104.3(7)
O20 S4 O18 114.3(7)
O20 S4 O19 116.0(5)
O20 S4 C64 103.7(8)
O18B S4B O19B 113.0(9)
O18B S4B C64B 101.5(13)
O19B S4B C64B 102.9(13)
O20B S4B O18B 116.7(12)
O20B S4B O19B 115.4(8)
O20B S4B C64B 104.8(9)
F10 C64 S4 113.3(11)
F10 C64 F11 109(2)
F10 C64 F12 104.2(17)
F11 C64 S4 111.5(14)
F12 C64 S4 113.7(19)
F12 C64 F11 104.9(15)
F10B C64B S4B 116(2)
F10B C64B F11B 107(2)
F10B C64B F12B 110(2)
F11B C64B S4B 110.6(16)
F11B C64B F12B 102(2)
F12B C64B S4B 110(2)
C72 O25 C69 110.6(5)
C71 O26 C70 108.8(6)
C70 C69 O25 113.6(6)
C69 C70 O26 113.9(7)
O26 C71 C72 115.7(7)
O25 C72 C71 112.8(6)
C65 O23 C68 111.6(3)
C67 O24 C66 110.0(3)
O23 C65 C66 110.0(4)
O24 C66 C65 111.2(4)
O24 C67 C68 109.8(4)
O23 C68 C67 109.4(4)
O9 S1 O11 111.89(17)
O9 S1 C61 102.8(2)
O10 S1 O9 115.24(17)
O10 S1 O11 116.65(18)
O10 S1 C61 104.8(2)
O11 S1 C61 103.3(2)
F1 C61 S1 110.7(3)
F1 C61 F3 107.8(4)
F2 C61 S1 111.9(4)
F2 C61 F1 108.0(4)
F2 C61 F3 107.2(4)
F3 C61 S1 111.1(3)
O15 S3 O16 115.2(2)
O15 S3 O17 114.7(2)
O15 S3 C63 103.9(2)
O16 S3 O17 113.6(2)
O16 S3 C63 105.1(3)
O17 S3 C63 102.5(2)
F7 C63 S3 112.2(4)
F7 C63 F8 107.3(4)
F7 C63 F9 107.1(5)
F8 C63 S3 112.3(4)
F9 C63 S3 111.8(3)
F9 C63 F8 105.7(5)
O12 S2 O13 114.61(18)
O12 S2 C62 103.3(2)
O13 S2 C62 103.5(2)
O14 S2 O12 114.69(18)
O14 S2 O13 114.58(19)
O14 S2 C62 104.1(2)
F4 C62 S2 110.8(4)
F4 C62 F5 107.6(4)
F4 C62 F6 107.7(5)
F5 C62 S2 111.2(4)
F6 C62 S2 111.0(3)
F6 C62 F5 108.3(4)

loop_
_geom_bond_atom_site_label_1
_geom_bond_atom_site_label_2
_geom_bond_distance
O1 C2 1.367(5)
O2 C4 1.401(4)
O3 C17 1.371(4)
O4 C19 1.400(4)
O5 C32 1.374(4)
O6 C34 1.390(4)
O7 C47 1.382(4)
O8 C49 1.398(4)
N1 C7 1.499(5)
N1 C8 1.509(4)
N2 C22 1.492(5)
N2 C28 1.497(4)
N3 C37 1.503(4)
N3 C38 1.504(10)
N3 C38B 1.58(2)
N4 C52 1.507(5)
N4 C53 1.508(5)
C1 C2 1.405(5)
C1 C6 1.386(5)
C1 C59 1.523(5)
C2 C3 1.400(5)
C3 C4 1.386(6)
C3 C7 1.506(5)
C4 C5 1.396(5)
C5 C6 1.384(5)
C5 C14 1.520(5)
C8 C9 1.511(5)
C8 C13 1.517(5)
C9 C10 1.526(6)
C10 C11 1.513(6)
C11 C12 1.514(7)
C12 C13 1.531(5)
C14 C15 1.538(5)
C14 C16 1.528(5)
C16 C17 1.390(5)
C16 C21 1.389(5)
C17 C18 1.394(5)
C18 C19 1.398(5)
C18 C22 1.498(5)
C19 C20 1.386(5)
C20 C21 1.388(5)
C20 C29 1.523(5)
C23 C24 1.532(6)
C23 C28 1.513(5)
C24 C25 1.516(7)
C25 C26 1.513(7)
C26 C27 1.521(6)
C27 C28 1.517(6)
C29 C30 1.530(5)
C29 C31 1.522(5)
C31 C32 1.403(5)
C31 C36 1.391(5)
C32 C33 1.389(5)
C33 C34 1.400(5)
C33 C37 1.504(5)
C34 C35 1.389(5)
C35 C36 1.384(5)
C35 C44 1.525(5)
C38 C39 1.497(13)
C38 C43 1.458(11)
C38B C39B 1.46(3)
C38B C43 1.71(2)
C39 C40 1.525(19)
C39B C40B 1.59(3)
C40 C41 1.51(2)
C40B C41B 1.50(4)
C41 C42 1.501(18)
C41B C42B 1.46(4)
C42 C43 1.523(11)
C42B C43 1.66(2)
C44 C45 1.528(5)
C44 C46 1.523(5)
C46 C47 1.396(5)
C46 C51 1.387(5)
C47 C48 1.398(5)
C48 C49 1.389(5)
C48 C52 1.498(5)
C49 C50 1.380(5)
C50 C51 1.401(5)
C50 C59 1.516(5)
C53 C54 1.508(5)
C53 C58 1.523(5)
C54 C55 1.523(6)
C55 C56 1.524(6)
C56 C57 1.519(6)
C57 C58 1.521(6)
C59 C60 1.535(5)
S4 O18 1.450(15)
S4 O19 1.436(7)
S4 O20 1.400(7)
S4 C64 1.78(2)
S4B O18B 1.43(2)
S4B O19B 1.495(12)
S4B O20B 1.409(11)
S4B C64B 1.79(3)
F10 C64 1.30(2)
F10B C64B 1.25(4)
F11 C64 1.35(2)
F11B C64B 1.33(2)
F12 C64 1.32(2)
F12B C64B 1.35(4)
O25 C69 1.418(7)
O25 C72 1.404(7)
O26 C70 1.447(8)
O26 C71 1.407(8)
C69 C70 1.394(9)
C71 C72 1.407(9)
O23 C65 1.407(6)
O23 C68 1.436(6)
O24 C66 1.432(5)
O24 C67 1.415(5)
C65 C66 1.493(7)
C67 C68 1.510(6)
S1 O9 1.439(3)
S1 O10 1.427(3)
S1 O11 1.450(3)
S1 C61 1.813(5)
F1 C61 1.327(6)
F2 C61 1.317(5)
F3 C61 1.330(5)
S3 O15 1.427(3)
S3 O16 1.434(3)
S3 O17 1.437(3)
S3 C63 1.792(5)
F7 C63 1.302(6)
F8 C63 1.326(6)
F9 C63 1.315(6)
S2 O12 1.436(3)
S2 O13 1.449(3)
S2 O14 1.428(3)
S2 C62 1.817(5)
F4 C62 1.317(6)
F5 C62 1.321(6)
F6 C62 1.320(5)

loop_
_geom_torsion_atom_site_label_1
_geom_torsion_atom_site_label_2
_geom_torsion_atom_site_label_3
_geom_torsion_atom_site_label_4
_geom_torsion
O1 C2 C3 C4 -178.7(3)
O1 C2 C3 C7 6.8(5)
O2 C4 C5 C6 179.2(3)
O2 C4 C5 C14 0.5(5)
O3 C17 C18 C19 -177.0(3)
O3 C17 C18 C22 6.4(6)
O4 C19 C20 C21 -175.6(3)
O4 C19 C20 C29 3.9(5)
O5 C32 C33 C34 179.0(3)
O5 C32 C33 C37 -3.9(5)
O6 C34 C35 C36 -178.2(3)
O6 C34 C35 C44 2.8(5)
O7 C47 C48 C49 -177.5(3)
O7 C47 C48 C52 4.4(5)
O8 C49 C50 C51 -176.1(3)
O8 C49 C50 C59 1.7(5)
N1 C8 C9 C10 -178.5(3)
N1 C8 C13 C12 -179.5(3)
N3 C38 C39 C40 176.7(8)
N3 C38 C43 C38B -88(3)
N3 C38 C43 C42 178.7(6)
N3 C38 C43 C42B -150.4(11)
N3 C38B C39B C40B -174.9(18)
N3 C38B C43 C38 63(2)
N3 C38B C43 C42 159.7(8)
N3 C38B C43 C42B -175.8(12)
N4 C53 C54 C55 -178.3(3)
N4 C53 C58 C57 -179.7(3)
C1 C2 C3 C4 4.3(5)
C1 C2 C3 C7 -170.3(3)
C2 C1 C6 C5 2.0(5)
C2 C1 C59 C50 87.5(4)
C2 C1 C59 C60 -143.5(3)
C2 C3 C4 O2 178.5(3)
C2 C3 C4 C5 -2.1(6)
C2 C3 C7 N1 -98.1(4)
C3 C4 C5 C6 -0.1(5)
C3 C4 C5 C14 -178.8(3)
C4 C3 C7 N1 87.4(5)
C4 C5 C6 C1 0.2(5)
C4 C5 C14 C15 144.4(3)
C4 C5 C14 C16 -89.3(4)
C5 C14 C16 C17 97.2(4)
C5 C14 C16 C21 -83.7(4)
C6 C1 C2 O1 179.0(3)
C6 C1 C2 C3 -4.2(5)
C6 C1 C59 C50 -93.5(4)
C6 C1 C59 C60 35.4(5)
C6 C5 C14 C15 -34.2(5)
C6 C5 C14 C16 92.1(4)
C7 N1 C8 C9 177.1(3)
C7 N1 C8 C13 -58.4(4)
C7 C3 C4 O2 -6.9(5)
C7 C3 C4 C5 172.4(3)
C8 N1 C7 C3 -156.4(3)
C8 C9 C10 C11 -56.4(5)
C9 C8 C13 C12 -56.5(5)
C9 C10 C11 C12 55.8(5)
C10 C11 C12 C13 -54.9(5)
C11 C12 C13 C8 54.4(5)
C13 C8 C9 C10 57.5(5)
C14 C5 C6 C1 178.8(3)
C14 C16 C17 O3 -3.3(6)
C14 C16 C17 C18 174.1(4)
C14 C16 C21 C20 -176.8(4)
C15 C14 C16 C17 -135.9(4)
C15 C14 C16 C21 43.3(5)
C16 C17 C18 C19 5.5(6)
C16 C17 C18 C22 -171.2(4)
C17 C16 C21 C20 2.4(6)
C17 C18 C19 O4 173.0(3)
C17 C18 C19 C20 -3.1(6)
C17 C18 C22 N2 -99.2(4)
C18 C19 C20 C21 0.5(6)
C18 C19 C20 C29 179.9(3)
C19 C18 C22 N2 84.2(4)
C19 C20 C21 C16 -0.1(6)
C19 C20 C29 C30 133.9(4)
C19 C20 C29 C31 -98.9(4)
C20 C29 C31 C32 86.9(4)
C20 C29 C31 C36 -92.0(4)
C21 C16 C17 O3 177.5(3)
C21 C16 C17 C18 -5.1(6)
C21 C20 C29 C30 -46.7(5)
C21 C20 C29 C31 80.5(4)
C22 N2 C28 C23 -53.1(4)
C22 N2 C28 C27 -177.2(3)
C22 C18 C19 O4 -10.3(5)
C22 C18 C19 C20 173.6(4)
C23 C24 C25 C26 -55.4(5)
C24 C23 C28 N2 -177.3(3)
C24 C23 C28 C27 -55.1(5)
C24 C25 C26 C27 55.1(5)
C25 C26 C27 C28 -54.6(5)
C26 C27 C28 N2 179.1(3)
C26 C27 C28 C23 55.2(4)
C28 N2 C22 C18 -156.5(3)
C28 C23 C24 C25 55.0(5)
C29 C20 C21 C16 -179.6(3)
C29 C31 C32 O5 1.1(5)
C29 C31 C32 C33 178.0(3)
C29 C31 C36 C35 -179.0(3)
C30 C29 C31 C32 -146.3(3)
C30 C29 C31 C36 34.8(4)
C31 C32 C33 C34 1.9(5)
C31 C32 C33 C37 178.9(3)
C32 C31 C36 C35 2.1(5)
C32 C33 C34 O6 177.2(3)
C32 C33 C34 C35 0.4(5)
C32 C33 C37 N3 61.6(4)
C33 C34 C35 C36 -1.3(5)
C33 C34 C35 C44 179.6(3)
C34 C33 C37 N3 -121.3(4)
C34 C35 C36 C31 0.0(5)
C34 C35 C44 C45 144.1(3)
C34 C35 C44 C46 -88.7(4)
C35 C44 C46 C47 96.7(4)
C35 C44 C46 C51 -84.6(4)
C36 C31 C32 O5 -179.9(3)
C36 C31 C32 C33 -3.0(5)
C36 C35 C44 C45 -34.9(4)
C36 C35 C44 C46 92.2(4)
C37 N3 C38 C39 48.2(9)
C37 N3 C38 C43 171.8(5)
C37 N3 C38B C39B -53.7(15)
C37 N3 C38B C43 -170.1(6)
C37 C33 C34 O6 0.1(5)
C37 C33 C34 C35 -176.7(3)
C38 N3 C37 C33 152.6(5)
C38 N3 C38B C39B 65(2)
C38 N3 C38B C43 -52(2)
C38 C39 C40 C41 -54.0(14)
C38B N3 C37 C33 177.7(9)
C38B N3 C38 C39 -24(2)
C38B N3 C38 C43 100(3)
C38B C39B C40B C41B 58(2)
C39 C38 C43 C38B 36(2)
C39 C38 C43 C42 -57.7(10)
C39 C38 C43 C42B -26.7(13)
C39 C40 C41 C42 57.5(15)
C39B C38B C43 C38 -55(2)
C39B C38B C43 C42 41.4(16)
C39B C38B C43 C42B 65.9(17)
C39B C40B C41B C42B -56(3)
C40 C41 C42 C43 -57.0(13)
C40B C41B C42B C43 65(3)
C41 C42 C43 C38 59.2(12)
C41 C42 C43 C38B 34.6(14)
C41 C42 C43 C42B -21(2)
C41B C42B C43 C38 -42(2)
C41B C42B C43 C38B -62(2)
C41B C42B C43 C42 68(2)
C43 C38 C39 C40 52.8(10)
C43 C38B C39B C40B -68(2)
C44 C35 C36 C31 179.1(3)
C44 C46 C47 O7 -4.0(5)
C44 C46 C47 C48 174.5(3)
C44 C46 C51 C50 -176.6(3)
C45 C44 C46 C47 -135.6(4)
C45 C44 C46 C51 43.1(4)
C46 C47 C48 C49 4.0(5)
C46 C47 C48 C52 -174.2(3)
C47 C46 C51 C50 2.2(5)
C47 C48 C49 O8 174.1(3)
C47 C48 C49 C50 -1.5(5)
C47 C48 C52 N4 -65.1(5)
C48 C49 C50 C51 -0.5(5)
C48 C49 C50 C59 177.3(3)
C49 C48 C52 N4 116.8(4)
C49 C50 C51 C46 0.1(5)
C49 C50 C59 C1 -97.0(4)
C49 C50 C59 C60 134.5(4)
C51 C46 C47 O7 177.2(3)
C51 C46 C47 C48 -4.3(5)
C51 C50 C59 C1 80.8(4)
C51 C50 C59 C60 -47.7(5)
C52 N4 C53 C54 166.8(3)
C52 N4 C53 C58 -68.5(4)
C52 C48 C49 O8 -7.7(5)
C52 C48 C49 C50 176.7(3)
C53 N4 C52 C48 -170.0(3)
C53 C54 C55 C56 -57.1(4)
C54 C53 C58 C57 -56.3(4)
C54 C55 C56 C57 56.3(5)
C55 C56 C57 C58 -55.4(5)
C56 C57 C58 C53 54.8(4)
C58 C53 C54 C55 57.5(4)
C59 C1 C2 O1 -2.0(5)
C59 C1 C2 C3 174.8(3)
C59 C1 C6 C5 -177.0(3)
C59 C50 C51 C46 -177.7(3)
O18 S4 C64 F10 -55.9(16)
O18 S4 C64 F11 67.0(16)
O18 S4 C64 F12 -174.7(14)
O18B S4B C64B F10B -56.6(18)
O18B S4B C64B F11B 66(2)
O18B S4B C64B F12B 178(2)
O19 S4 C64 F10 -175.1(13)
O19 S4 C64 F11 -52.2(16)
O19 S4 C64 F12 66.1(15)
O19B S4B C64B F10B -173.7(14)
O19B S4B C64B F11B -51(2)
O19B S4B C64B F12B 61(2)
O20 S4 C64 F10 63.1(16)
O20 S4 C64 F11 -174.1(13)
O20 S4 C64 F12 -55.7(16)
O20B S4B C64B F10B 65.2(17)
O20B S4B C64B F11B -172.4(18)
O20B S4B C64B F12B -60(2)
O25 C69 C70 O26 -52.9(10)
O26 C71 C72 O25 52.9(11)
C69 O25 C72 C71 -51.0(10)
C70 O26 C71 C72 -49.9(10)
C71 O26 C70 C69 49.7(10)
C72 O25 C69 C70 52.2(9)
O23 C65 C66 O24 56.7(5)
O24 C67 C68 O23 -58.5(5)
C65 O23 C68 C67 57.9(5)
C66 O24 C67 C68 58.9(5)
C67 O24 C66 C65 -58.3(5)
C68 O23 C65 C66 -56.9(5)
O9 S1 C61 F1 57.8(4)
O9 S1 C61 F2 178.3(3)
O9 S1 C61 F3 -61.9(4)
O10 S1 C61 F1 178.6(3)
O10 S1 C61 F2 -60.9(4)
O10 S1 C61 F3 58.9(4)
O11 S1 C61 F1 -58.7(4)
O11 S1 C61 F2 61.8(4)
O11 S1 C61 F3 -178.4(3)
O15 S3 C63 F7 65.3(4)
O15 S3 C63 F8 -173.7(4)
O15 S3 C63 F9 -55.0(4)
O16 S3 C63 F7 -56.0(5)
O16 S3 C63 F8 65.0(4)
O16 S3 C63 F9 -176.4(4)
O17 S3 C63 F7 -175.0(4)
O17 S3 C63 F8 -53.9(4)
O17 S3 C63 F9 64.7(4)
O12 S2 C62 F4 59.0(4)
O12 S2 C62 F5 178.7(3)
O12 S2 C62 F6 -60.6(4)
O13 S2 C62 F4 -60.8(4)
O13 S2 C62 F5 58.9(4)
O13 S2 C62 F6 179.6(4)
O14 S2 C62 F4 179.1(3)
O14 S2 C62 F5 -61.2(4)
O14 S2 C62 F6 59.5(4)
